data_1513502
loop_
_publ_author_name
'Wu, Yayang'
'Cheng, Chi'
'Jiao, Lijuan'
'Yu, Changjiang'
'Wang, Sufan'
'Wei, Yun'
'Mu, Xiaolong'
'Hao, Erhong'

_publ_section_title
;
 \b-Thiophene-Fused BF2-Azadipyrromethenes as Near-Infrared Dyes.
;
_journal_issue 3
_journal_name_full 'Organic letters'
_journal_page_first 748
_journal_page_last 751
_journal_paper_doi 10.1021/ol4034622
_journal_volume 16
_journal_year 2014
_chemical_formula_sum 'C72 H78 B F2 N3 S2'
_chemical_formula_weight 1098.30
_chemical_name_common azaBDTP5d
_chemical_name_systematic
; 
 ? 
;
_space_group_IT_number 2
_symmetry_space_group_name_Hall '-P 1'
_symmetry_space_group_name_H-M 'P -1'
_atom_sites_solution_hydrogens geom
_atom_sites_solution_primary direct
_atom_sites_solution_secondary difmap
_audit_creation_method SHELXL-97
_cell_angle_alpha 101.2790(10)
_cell_angle_beta 107.3570(10)
_cell_angle_gamma 93.0430(10)
_cell_formula_units_Z 2
_cell_length_a 11.9539(10)
_cell_length_b 16.0342(13)
_cell_length_c 19.7306(16)
_cell_measurement_temperature 293(2)
_cell_volume 3514.7(5)
_computing_structure_refinement 'SHELXL-97 (Sheldrick, 1997)'
_computing_structure_solution 'SHELXS-97 (Sheldrick, 1990)'
_diffrn_ambient_temperature 293(2)
_diffrn_measured_fraction_theta_full 0.985
_diffrn_measured_fraction_theta_max 0.985
_diffrn_radiation_monochromator graphite
_diffrn_radiation_source 'fine-focus sealed tube'
_diffrn_radiation_type MoK\a
_diffrn_radiation_wavelength 0.71073
_diffrn_reflns_av_R_equivalents 0.0342
_diffrn_reflns_av_sigmaI/netI 0.0658
_diffrn_reflns_limit_h_max 14
_diffrn_reflns_limit_h_min -14
_diffrn_reflns_limit_k_max 19
_diffrn_reflns_limit_k_min -20
_diffrn_reflns_limit_l_max 22
_diffrn_reflns_limit_l_min -24
_diffrn_reflns_number 28177
_diffrn_reflns_theta_full 26.37
_diffrn_reflns_theta_max 26.37
_diffrn_reflns_theta_min 1.51
_exptl_absorpt_coefficient_mu 0.120
_exptl_absorpt_correction_T_max 0.9857
_exptl_absorpt_correction_T_min 0.9799
_exptl_crystal_density_diffrn 1.038
_exptl_crystal_density_method 'not measured'
_exptl_crystal_F_000 1172
_exptl_crystal_size_max 0.17
_exptl_crystal_size_mid 0.12
_exptl_crystal_size_min 0.12
_platon_squeeze_details
;
;
_refine_diff_density_max 1.201
_refine_diff_density_min -0.727
_refine_diff_density_rms 0.054
_refine_ls_extinction_method none
_refine_ls_goodness_of_fit_ref 1.010
_refine_ls_hydrogen_treatment mixed
_refine_ls_matrix_type full
_refine_ls_number_parameters 770
_refine_ls_number_reflns 14147
_refine_ls_number_restraints 120
_refine_ls_restrained_S_all 1.046
_refine_ls_R_factor_all 0.1353
_refine_ls_R_factor_gt 0.0811
_refine_ls_shift/su_max 0.000
_refine_ls_shift/su_mean 0.000
_refine_ls_structure_factor_coef Fsqd
_refine_ls_weighting_details 'calc w=1/[\s^2^(Fo^2^)+(0.1526P)^2^+0.0000P] where P=(Fo^2^+2Fc^2^)/3'
_refine_ls_weighting_scheme calc
_refine_ls_wR_factor_gt 0.2340
_refine_ls_wR_factor_ref 0.2668
_reflns_number_gt 7273
_reflns_number_total 14147
_reflns_threshold_expression >2sigma(I)
_cod_data_source_file ol4034622_si_002.cif
_cod_data_source_block a
_cod_original_sg_symbol_H-M P-1
_cod_database_code 1513502

loop_
_symmetry_equiv_pos_as_xyz
'x, y, z'
'-x, -y, -z'

loop_
_atom_site_label
_atom_site_type_symbol
_atom_site_fract_x
_atom_site_fract_y
_atom_site_fract_z
_atom_site_U_iso_or_equiv
_atom_site_adp_type
_atom_site_occupancy
_atom_site_symmetry_multiplicity
_atom_site_calc_flag
_atom_site_refinement_flags
_atom_site_disorder_assembly
_atom_site_disorder_group
S1 S 0.70370(8) 0.53553(5) 1.02652(4) 0.0574(3) Uani 1 1 d . . .
S2 S 0.40718(8) 0.37388(6) 0.48150(4) 0.0604(3) Uani 1 1 d . . .
B1 B 0.4751(4) 0.5364(2) 0.7528(2) 0.0516(9) Uani 1 1 d . . .
N3 N 0.4829(2) 0.46821(16) 0.68558(13) 0.0464(6) Uani 1 1 d . . .
N1 N 0.5593(2) 0.51111(16) 0.82165(13) 0.0476(6) Uani 1 1 d . . .
N2 N 0.6233(2) 0.39108(17) 0.75527(14) 0.0511(7) Uani 1 1 d . . .
F1 F 0.36297(19) 0.53118(18) 0.75631(11) 0.0889(8) Uani 1 1 d . . .
F2 F 0.5141(3) 0.61560(13) 0.74757(11) 0.0921(8) Uani 1 1 d . . .
C6 C 0.6223(3) 0.4409(2) 0.81634(16) 0.0468(7) Uani 1 1 d . . .
C7 C 0.5570(3) 0.4045(2) 0.69203(17) 0.0481(8) Uani 1 1 d . . .
C5 C 0.6900(3) 0.4310(2) 0.88733(17) 0.0505(8) Uani 1 1 d . . .
C4 C 0.6673(3) 0.4985(2) 0.93449(17) 0.0492(8) Uani 1 1 d . . .
C2 C 0.5522(3) 0.61339(19) 0.94086(16) 0.0464(7) Uani 1 1 d . . .
C11 C 0.3466(3) 0.5010(2) 0.56586(16) 0.0473(7) Uani 1 1 d . . .
C43 C 0.6159(3) 0.2811(2) 0.60994(18) 0.0535(8) Uani 1 1 d . . .
C1 C 0.5861(3) 0.54641(19) 0.89482(16) 0.0453(7) Uani 1 1 d . . .
C8 C 0.5517(3) 0.3542(2) 0.62269(17) 0.0505(8) Uani 1 1 d . . .
C33 C 0.7708(3) 0.3665(2) 0.90223(18) 0.0497(8) Uani 1 1 d . . .
C3 C 0.6082(3) 0.61383(19) 1.01357(17) 0.0500(8) Uani 1 1 d . . .
C13 C 0.4683(3) 0.6771(2) 0.92074(17) 0.0513(8) Uani 1 1 d . . .
C12 C 0.4295(3) 0.4593(2) 0.61219(16) 0.0484(8) Uani 1 1 d . . .
C9 C 0.4701(3) 0.3895(2) 0.57406(17) 0.0516(8) Uani 1 1 d . . .
C10 C 0.3281(3) 0.4608(2) 0.49340(17) 0.0519(8) Uani 1 1 d . . .
C63 C 0.2848(3) 0.5740(2) 0.58610(17) 0.0516(8) Uani 1 1 d . . .
C23 C 0.6060(3) 0.6708(2) 1.08097(17) 0.0527(8) Uani 1 1 d . . .
C34 C 0.7506(3) 0.2847(2) 0.8590(2) 0.0684(10) Uani 1 1 d . . .
H34 H 0.6796 0.2673 0.8216 0.082 Uiso 1 1 calc R . .
C56 C 0.0911(3) 0.5010(3) 0.29268(19) 0.0692(11) Uani 1 1 d . . .
C53 C 0.2482(3) 0.4790(2) 0.42599(17) 0.0539(8) Uani 1 1 d . . .
C46 C 0.7305(4) 0.1318(3) 0.5911(2) 0.0729(11) Uani 1 1 d . A .
C37 C 0.9582(3) 0.3306(3) 0.9713(2) 0.0727(11) Uani 1 1 d . . .
H37 H 1.0273 0.3470 1.0105 0.087 Uiso 1 1 calc R . .
C36 C 0.9417(3) 0.2497(3) 0.9261(2) 0.0686(10) Uani 1 1 d . . .
C26 C 0.6284(3) 0.7792(3) 1.2174(2) 0.0674(10) Uani 1 1 d . . .
C38 C 0.8754(3) 0.3873(2) 0.95982(19) 0.0612(9) Uani 1 1 d . . .
H38 H 0.8900 0.4407 0.9915 0.073 Uiso 1 1 calc R . .
C44 C 0.5692(4) 0.2130(3) 0.5501(2) 0.0735(11) Uani 1 1 d . . .
H44 H 0.4983 0.2166 0.5154 0.088 Uiso 1 1 calc R . .
C27 C 0.6373(4) 0.6926(3) 1.2100(2) 0.0700(10) Uani 1 1 d . . .
H27 H 0.6517 0.6694 1.2510 0.084 Uiso 1 1 calc R . .
C28 C 0.6255(3) 0.6399(2) 1.14391(18) 0.0604(9) Uani 1 1 d . . .
H28 H 0.6308 0.5817 1.1412 0.072 Uiso 1 1 calc R . .
C68 C 0.1981(4) 0.5678(3) 0.6162(2) 0.0750(12) Uani 1 1 d . . .
H68 H 0.1881 0.5194 0.6341 0.090 Uiso 1 1 calc R . .
C35 C 0.8343(4) 0.2287(2) 0.8708(2) 0.0799(12) Uani 1 1 d . . .
H35 H 0.8182 0.1745 0.8403 0.096 Uiso 1 1 calc R . .
C48 C 0.7235(3) 0.2727(3) 0.6581(2) 0.0773(12) Uani 1 1 d . . .
H48 H 0.7597 0.3175 0.6980 0.093 Uiso 1 1 calc R . .
C47 C 0.7786(4) 0.2002(3) 0.6487(2) 0.0808(12) Uani 1 1 d . . .
H47 H 0.8508 0.1974 0.6826 0.097 Uiso 1 1 calc R . .
C24 C 0.5935(3) 0.7577(2) 1.0873(2) 0.0639(10) Uani 1 1 d . . .
H24 H 0.5781 0.7808 1.0462 0.077 Uiso 1 1 calc R . .
C14 C 0.4925(4) 0.7384(2) 0.8862(2) 0.0727(11) Uani 1 1 d . . .
H14 H 0.5548 0.7347 0.8671 0.087 Uiso 1 1 calc R . .
C18 C 0.3724(3) 0.6830(2) 0.9459(2) 0.0672(10) Uani 1 1 d . . .
H18 H 0.3525 0.6406 0.9678 0.081 Uiso 1 1 calc R . .
C25 C 0.6037(4) 0.8095(2) 1.1535(2) 0.0708(10) Uani 1 1 d . . .
H25 H 0.5938 0.8670 1.1558 0.085 Uiso 1 1 calc R . .
C54 C 0.2689(4) 0.4517(3) 0.3606(2) 0.0754(11) Uani 1 1 d . . .
H54 H 0.3364 0.4255 0.3603 0.091 Uiso 1 1 calc R . .
C67 C 0.1246(4) 0.6286(3) 0.6215(3) 0.0848(13) Uani 1 1 d . . .
H67 H 0.0647 0.6198 0.6414 0.102 Uiso 1 1 calc R . .
C45 C 0.6244(4) 0.1403(3) 0.5406(2) 0.0867(13) Uani 1 1 d . . .
H45 H 0.5902 0.0962 0.4999 0.104 Uiso 1 1 calc R . .
C16 C 0.3328(4) 0.8142(3) 0.9072(3) 0.0833(13) Uani 1 1 d . . .
C66 C 0.1368(4) 0.7028(3) 0.5983(3) 0.0793(12) Uani 1 1 d . . .
C58 C 0.1489(4) 0.5182(3) 0.4226(2) 0.0899(14) Uani 1 1 d . . .
H58 H 0.1314 0.5377 0.4654 0.108 Uiso 1 1 calc R . .
C17 C 0.3061(4) 0.7493(2) 0.9395(2) 0.0758(11) Uani 1 1 d . . .
H17 H 0.2420 0.7512 0.9570 0.091 Uiso 1 1 calc R . .
C55 C 0.1927(4) 0.4619(3) 0.2956(2) 0.0839(13) Uani 1 1 d . . .
H55 H 0.2098 0.4420 0.2527 0.101 Uiso 1 1 calc R . .
C59 C 0.0015(6) 0.5060(6) 0.2217(3) 0.1652(19) Uani 1 1 d U . .
C15 C 0.4261(5) 0.8056(3) 0.8792(3) 0.0938(15) Uani 1 1 d . . .
H15 H 0.4442 0.8462 0.8552 0.113 Uiso 1 1 calc R . .
C29 C 0.6459(5) 0.8399(3) 1.2904(2) 0.0894(13) Uani 1 1 d U . .
C39 C 1.0364(4) 0.1893(3) 0.9330(3) 0.0985(14) Uani 1 1 d U . .
C69 C 0.0462(6) 0.7670(4) 0.5973(5) 0.136(2) Uani 1 1 d U . .
C57 C 0.0732(4) 0.5300(3) 0.3576(2) 0.0920(14) Uani 1 1 d . . .
H57 H 0.0079 0.5587 0.3584 0.110 Uiso 1 1 calc R . .
C42 C 1.1429(5) 0.2223(5) 0.9999(4) 0.156(2) Uani 1 1 d U . .
H42A H 1.1658 0.2817 1.0035 0.234 Uiso 1 1 calc R . .
H42B H 1.2071 0.1901 0.9961 0.234 Uiso 1 1 calc R . .
H42C H 1.1233 0.2159 1.0426 0.234 Uiso 1 1 calc R . .
C65 C 0.2277(5) 0.7115(3) 0.5702(4) 0.114(2) Uani 1 1 d . . .
H65 H 0.2385 0.7605 0.5532 0.137 Uiso 1 1 calc R . .
C64 C 0.3031(4) 0.6507(3) 0.5662(3) 0.1003(16) Uani 1 1 d . . .
H64 H 0.3671 0.6609 0.5500 0.120 Uiso 1 1 calc R . .
C31 C 0.5281(6) 0.8672(5) 1.2944(3) 0.159(3) Uani 1 1 d U . .
H31A H 0.4898 0.8879 1.2518 0.238 Uiso 1 1 calc R . .
H31B H 0.5407 0.9120 1.3370 0.238 Uiso 1 1 calc R . .
H31C H 0.4793 0.8191 1.2969 0.238 Uiso 1 1 calc R . .
C60 C -0.1059(5) 0.4475(6) 0.2038(3) 0.170(2) Uani 1 1 d U . .
H60A H -0.0858 0.3907 0.2059 0.255 Uiso 1 1 calc R . .
H60B H -0.1557 0.4477 0.1556 0.255 Uiso 1 1 calc R . .
H60C H -0.1470 0.4657 0.2382 0.255 Uiso 1 1 calc R . .
C19 C 0.2642(6) 0.8925(4) 0.9071(5) 0.137(2) Uani 1 1 d U . .
C30 C 0.6889(7) 0.7959(4) 1.3544(3) 0.142(2) Uani 1 1 d U . .
H30A H 0.6253 0.7573 1.3551 0.213 Uiso 1 1 calc R . .
H30B H 0.7155 0.8383 1.3992 0.213 Uiso 1 1 calc R . .
H30C H 0.7529 0.7644 1.3487 0.213 Uiso 1 1 calc R . .
C40 C 0.9862(6) 0.1026(4) 0.9358(5) 0.178(3) Uani 1 1 d U . .
H40A H 0.9565 0.1080 0.9764 0.267 Uiso 1 1 calc R . .
H40B H 1.0468 0.0652 0.9412 0.267 Uiso 1 1 calc R . .
H40C H 0.9230 0.0793 0.8915 0.267 Uiso 1 1 calc R . .
C62 C -0.0461(6) 0.5972(6) 0.2296(4) 0.184(2) Uani 1 1 d U . .
H62A H -0.0872 0.6033 0.2650 0.275 Uiso 1 1 calc R . .
H62B H -0.0990 0.6018 0.1834 0.275 Uiso 1 1 calc R . .
H62C H 0.0192 0.6415 0.2451 0.275 Uiso 1 1 calc R . .
C70 C -0.0287(7) 0.7557(5) 0.6432(6) 0.196(3) Uani 1 1 d U . .
H70A H -0.0710 0.6991 0.6267 0.294 Uiso 1 1 calc R . .
H70B H -0.0838 0.7973 0.6398 0.294 Uiso 1 1 calc R . .
H70C H 0.0201 0.7633 0.6929 0.294 Uiso 1 1 calc R . .
C61 C 0.0521(6) 0.5115(6) 0.1651(3) 0.1738(19) Uani 1 1 d U . .
H61A H 0.1321 0.5383 0.1863 0.261 Uiso 1 1 calc R . .
H61B H 0.0070 0.5449 0.1337 0.261 Uiso 1 1 calc R . .
H61C H 0.0510 0.4550 0.1373 0.261 Uiso 1 1 calc R . .
C20 C 0.1320(6) 0.8649(5) 0.8779(5) 0.200(3) Uani 1 1 d U . .
H20A H 0.1098 0.8395 0.8268 0.299 Uiso 1 1 calc R . .
H20B H 0.0907 0.9140 0.8853 0.299 Uiso 1 1 calc R . .
H20C H 0.1118 0.8238 0.9031 0.299 Uiso 1 1 calc R . .
C21 C 0.3001(8) 0.9527(5) 0.8660(6) 0.211(4) Uani 1 1 d U . .
H21A H 0.3763 0.9833 0.8940 0.316 Uiso 1 1 calc R . .
H21B H 0.2433 0.9927 0.8572 0.316 Uiso 1 1 calc R . .
H21C H 0.3038 0.9208 0.8203 0.316 Uiso 1 1 calc R . .
C32 C 0.7319(7) 0.9163(4) 1.3007(3) 0.158(3) Uani 1 1 d U . .
H32A H 0.8072 0.8980 1.3011 0.238 Uiso 1 1 calc R . .
H32B H 0.7400 0.9549 1.3461 0.238 Uiso 1 1 calc R . .
H32C H 0.7037 0.9449 1.2615 0.238 Uiso 1 1 calc R . .
C72 C -0.0333(8) 0.7536(6) 0.5184(6) 0.238(4) Uani 1 1 d U . .
H72A H 0.0116 0.7704 0.4893 0.356 Uiso 1 1 calc R . .
H72B H -0.0974 0.7876 0.5164 0.356 Uiso 1 1 calc R . .
H72C H -0.0642 0.6942 0.5000 0.356 Uiso 1 1 calc R . .
C71 C 0.1104(7) 0.8582(4) 0.6257(6) 0.203(4) Uani 1 1 d U . .
H71A H 0.1630 0.8638 0.6742 0.305 Uiso 1 1 calc R . .
H71B H 0.0536 0.8983 0.6261 0.305 Uiso 1 1 calc R . .
H71C H 0.1547 0.8696 0.5945 0.305 Uiso 1 1 calc R . .
C41 C 1.0793(6) 0.1836(5) 0.8664(4) 0.157(3) Uani 1 1 d U . .
H41A H 1.0147 0.1603 0.8229 0.236 Uiso 1 1 calc R . .
H41B H 1.1409 0.1470 0.8698 0.236 Uiso 1 1 calc R . .
H41C H 1.1090 0.2397 0.8649 0.236 Uiso 1 1 calc R . .
C22 C 0.2877(8) 0.9399(4) 0.9865(5) 0.182(3) Uani 1 1 d U . .
H22A H 0.2731 0.9000 1.0143 0.274 Uiso 1 1 calc R . .
H22B H 0.2363 0.9837 0.9882 0.274 Uiso 1 1 calc R . .
H22C H 0.3683 0.9655 1.0066 0.274 Uiso 1 1 calc R . .
C1A C 0.7890(5) 0.0487(3) 0.5845(3) 0.1008(16) Uani 1 1 d . . .
C1B C 0.847(2) 0.0304(11) 0.6587(10) 0.147(11) Uani 0.53(3) 1 d P A 1
H1BA H 0.9094 0.0751 0.6866 0.221 Uiso 0.53(3) 1 calc PR A 1
H1BB H 0.8782 -0.0235 0.6529 0.221 Uiso 0.53(3) 1 calc PR A 1
H1BC H 0.7891 0.0278 0.6835 0.221 Uiso 0.53(3) 1 calc PR A 1
C1C C 0.6885(15) -0.0308(7) 0.5485(14) 0.146(9) Uani 0.53(3) 1 d P A 1
H1CA H 0.6378 -0.0315 0.5781 0.220 Uiso 0.53(3) 1 calc PR A 1
H1CB H 0.7242 -0.0831 0.5451 0.220 Uiso 0.53(3) 1 calc PR A 1
H1CC H 0.6430 -0.0258 0.5007 0.220 Uiso 0.53(3) 1 calc PR A 1
C1D C 0.859(3) 0.0469(16) 0.5352(17) 0.196(17) Uani 0.53(3) 1 d P A 1
H1DA H 0.8177 0.0690 0.4941 0.294 Uiso 0.53(3) 1 calc PR A 1
H1DB H 0.8725 -0.0111 0.5188 0.294 Uiso 0.53(3) 1 calc PR A 1
H1DC H 0.9337 0.0814 0.5604 0.294 Uiso 0.53(3) 1 calc PR A 1
C1E C 0.750(3) -0.0011(13) 0.5108(9) 0.144(11) Uani 0.47(3) 1 d P A 2
H1EA H 0.6664 -0.0184 0.4963 0.216 Uiso 0.47(3) 1 calc PR A 2
H1EB H 0.7906 -0.0510 0.5080 0.216 Uiso 0.47(3) 1 calc PR A 2
H1EC H 0.7661 0.0328 0.4791 0.216 Uiso 0.47(3) 1 calc PR A 2
C1F C 0.9250(12) 0.0751(11) 0.6086(18) 0.168(14) Uani 0.47(3) 1 d P A 2
H1FA H 0.9415 0.1171 0.5831 0.252 Uiso 0.47(3) 1 calc PR A 2
H1FB H 0.9635 0.0256 0.5973 0.252 Uiso 0.47(3) 1 calc PR A 2
H1FC H 0.9537 0.0989 0.6601 0.252 Uiso 0.47(3) 1 calc PR A 2
C1G C 0.746(5) -0.0011(16) 0.633(2) 0.25(2) Uani 0.47(3) 1 d P A 2
H1GA H 0.7822 0.0273 0.6830 0.375 Uiso 0.47(3) 1 calc PR A 2
H1GB H 0.7682 -0.0582 0.6252 0.375 Uiso 0.47(3) 1 calc PR A 2
H1GC H 0.6621 -0.0037 0.6205 0.375 Uiso 0.47(3) 1 calc PR A 2

loop_
_atom_site_aniso_label
_atom_site_aniso_U_11
_atom_site_aniso_U_22
_atom_site_aniso_U_33
_atom_site_aniso_U_23
_atom_site_aniso_U_13
_atom_site_aniso_U_12
S1 0.0732(6) 0.0526(5) 0.0372(5) 0.0102(4) 0.0007(4) 0.0236(4)
S2 0.0657(6) 0.0741(6) 0.0365(5) 0.0062(4) 0.0102(4) 0.0234(5)
B1 0.058(2) 0.055(2) 0.039(2) 0.0123(17) 0.0060(17) 0.0242(18)
N3 0.0488(15) 0.0526(15) 0.0356(14) 0.0097(11) 0.0073(11) 0.0223(12)
N1 0.0581(16) 0.0469(15) 0.0341(14) 0.0084(11) 0.0064(12) 0.0223(12)
N2 0.0551(16) 0.0508(15) 0.0431(16) 0.0098(13) 0.0069(12) 0.0214(13)
F1 0.0637(14) 0.153(2) 0.0460(12) 0.0120(13) 0.0119(10) 0.0511(14)
F2 0.166(2) 0.0531(13) 0.0474(12) 0.0145(10) 0.0155(14) 0.0268(14)
C6 0.0495(18) 0.0503(18) 0.0376(17) 0.0080(14) 0.0077(14) 0.0213(15)
C7 0.0541(19) 0.0481(18) 0.0395(18) 0.0071(14) 0.0104(15) 0.0179(15)
C5 0.0491(18) 0.0523(19) 0.0440(18) 0.0145(15) 0.0016(15) 0.0147(15)
C4 0.0551(19) 0.0462(17) 0.0392(17) 0.0088(14) 0.0024(14) 0.0185(15)
C2 0.0570(19) 0.0423(16) 0.0368(17) 0.0097(13) 0.0081(14) 0.0149(14)
C11 0.0470(18) 0.0536(18) 0.0385(17) 0.0134(14) 0.0062(14) 0.0123(15)
C43 0.062(2) 0.0523(19) 0.0435(19) 0.0048(15) 0.0144(16) 0.0185(16)
C1 0.0490(18) 0.0447(17) 0.0398(17) 0.0136(14) 0.0061(14) 0.0161(14)
C8 0.0501(19) 0.0542(19) 0.0440(18) 0.0067(15) 0.0118(15) 0.0130(15)
C33 0.0520(19) 0.0489(19) 0.0495(19) 0.0152(15) 0.0121(15) 0.0240(15)
C3 0.059(2) 0.0434(17) 0.0431(18) 0.0105(14) 0.0075(15) 0.0126(15)
C13 0.063(2) 0.0470(18) 0.0372(17) 0.0063(14) 0.0064(15) 0.0172(16)
C12 0.0460(18) 0.0578(19) 0.0385(18) 0.0090(15) 0.0096(14) 0.0099(15)
C9 0.057(2) 0.0557(19) 0.0391(18) 0.0064(15) 0.0109(15) 0.0165(16)
C10 0.0464(18) 0.066(2) 0.0412(19) 0.0159(16) 0.0080(14) 0.0080(16)
C63 0.0474(19) 0.065(2) 0.0382(18) 0.0157(15) 0.0035(15) 0.0151(16)
C23 0.062(2) 0.0500(19) 0.0405(18) 0.0054(14) 0.0105(15) 0.0076(16)
C34 0.067(2) 0.054(2) 0.069(2) 0.0106(18) -0.0009(19) 0.0218(18)
C56 0.059(2) 0.098(3) 0.040(2) 0.0206(19) -0.0016(17) -0.008(2)
C53 0.0489(19) 0.074(2) 0.0354(18) 0.0171(16) 0.0046(14) 0.0110(17)
C46 0.083(3) 0.072(3) 0.061(2) 0.006(2) 0.019(2) 0.037(2)
C37 0.055(2) 0.082(3) 0.074(3) 0.029(2) 0.0004(19) 0.025(2)
C36 0.066(2) 0.067(2) 0.080(3) 0.028(2) 0.023(2) 0.031(2)
C26 0.074(2) 0.070(3) 0.050(2) -0.0021(18) 0.0181(19) -0.003(2)
C38 0.066(2) 0.061(2) 0.049(2) 0.0095(17) 0.0052(17) 0.0267(18)
C44 0.081(3) 0.078(3) 0.046(2) 0.0016(19) 0.0009(19) 0.032(2)
C27 0.087(3) 0.076(3) 0.043(2) 0.0122(18) 0.0157(19) 0.001(2)
C28 0.078(2) 0.054(2) 0.046(2) 0.0122(16) 0.0134(18) 0.0098(18)
C68 0.094(3) 0.079(3) 0.082(3) 0.047(2) 0.048(2) 0.046(2)
C35 0.091(3) 0.053(2) 0.087(3) 0.013(2) 0.014(2) 0.031(2)
C48 0.059(2) 0.073(3) 0.071(3) -0.018(2) -0.0026(19) 0.025(2)
C47 0.072(3) 0.079(3) 0.071(3) -0.006(2) 0.002(2) 0.039(2)
C24 0.086(3) 0.051(2) 0.050(2) 0.0094(16) 0.0146(19) 0.0105(19)
C14 0.091(3) 0.077(3) 0.072(3) 0.036(2) 0.041(2) 0.043(2)
C18 0.068(2) 0.052(2) 0.083(3) 0.0182(19) 0.022(2) 0.0181(18)
C25 0.099(3) 0.053(2) 0.056(2) 0.0021(18) 0.024(2) 0.010(2)
C54 0.069(3) 0.101(3) 0.051(2) 0.018(2) 0.0088(19) 0.018(2)
C67 0.100(3) 0.088(3) 0.102(3) 0.047(3) 0.062(3) 0.047(3)
C45 0.105(3) 0.073(3) 0.063(3) -0.008(2) 0.008(2) 0.038(2)
C16 0.092(3) 0.072(3) 0.088(3) 0.022(2) 0.024(3) 0.046(2)
C66 0.067(3) 0.061(2) 0.105(3) 0.018(2) 0.017(2) 0.023(2)
C58 0.083(3) 0.147(4) 0.037(2) 0.021(2) 0.0084(19) 0.047(3)
C17 0.068(2) 0.065(2) 0.093(3) 0.014(2) 0.023(2) 0.027(2)
C55 0.096(3) 0.107(3) 0.040(2) 0.014(2) 0.010(2) 0.011(3)
C59 0.112(3) 0.272(5) 0.094(2) 0.110(3) -0.030(2) -0.019(3)
C15 0.145(4) 0.078(3) 0.094(3) 0.053(3) 0.059(3) 0.061(3)
C29 0.117(3) 0.082(3) 0.055(2) -0.015(2) 0.031(2) -0.015(3)
C39 0.092(3) 0.096(3) 0.134(4) 0.057(3) 0.046(3) 0.063(3)
C69 0.109(4) 0.090(3) 0.225(7) 0.051(4) 0.057(4) 0.056(3)
C57 0.071(3) 0.146(4) 0.057(3) 0.035(3) 0.006(2) 0.041(3)
C42 0.105(4) 0.191(6) 0.168(5) 0.057(5) 0.012(4) 0.103(4)
C65 0.091(3) 0.073(3) 0.204(6) 0.062(4) 0.061(4) 0.026(3)
C64 0.061(3) 0.076(3) 0.177(5) 0.046(3) 0.042(3) 0.018(2)
C31 0.160(5) 0.182(6) 0.108(4) -0.052(4) 0.058(4) 0.020(4)
C60 0.110(3) 0.280(5) 0.099(3) 0.106(3) -0.032(2) -0.023(3)
C19 0.140(4) 0.102(4) 0.205(6) 0.071(4) 0.073(4) 0.082(4)
C30 0.218(6) 0.131(5) 0.053(3) -0.009(3) 0.029(4) -0.003(4)
C40 0.134(5) 0.114(4) 0.332(10) 0.114(5) 0.087(5) 0.090(4)
C62 0.131(3) 0.275(5) 0.110(3) 0.094(3) -0.040(2) -0.010(3)
C70 0.169(6) 0.134(5) 0.342(9) 0.058(6) 0.150(7) 0.087(5)
C61 0.119(3) 0.287(5) 0.097(3) 0.108(3) -0.027(2) -0.023(3)
C20 0.124(5) 0.168(6) 0.298(10) 0.066(6) 0.030(5) 0.098(4)
C21 0.251(8) 0.141(5) 0.334(9) 0.160(6) 0.144(7) 0.141(5)
C32 0.222(6) 0.135(5) 0.084(4) -0.042(3) 0.057(4) -0.081(5)
C72 0.178(7) 0.236(8) 0.252(8) 0.060(7) -0.024(6) 0.137(6)
C71 0.158(6) 0.080(4) 0.370(11) 0.030(5) 0.088(6) 0.048(4)
C41 0.133(5) 0.202(7) 0.171(5) 0.049(5) 0.077(4) 0.102(5)
C22 0.206(7) 0.113(5) 0.234(7) 0.003(5) 0.089(6) 0.089(5)
C1A 0.135(5) 0.076(3) 0.087(3) 0.001(3) 0.031(3) 0.054(3)
C1B 0.22(2) 0.089(11) 0.113(10) 0.038(9) 0.009(13) 0.092(13)
C1C 0.158(13) 0.068(7) 0.19(2) 0.008(9) 0.039(12) 0.024(8)
C1D 0.24(3) 0.18(2) 0.28(4) 0.09(2) 0.20(3) 0.14(2)
C1E 0.21(2) 0.086(13) 0.123(12) -0.019(10) 0.056(15) 0.085(15)
C1F 0.096(10) 0.120(12) 0.22(3) -0.046(16) -0.001(12) 0.079(9)
C1G 0.51(7) 0.117(19) 0.21(4) 0.07(2) 0.20(5) 0.09(3)

loop_
_atom_type_symbol
_atom_type_description
_atom_type_scat_dispersion_real
_atom_type_scat_dispersion_imag
_atom_type_scat_source
C C 0.0033 0.0016 'International Tables Vol C Tables 4.2.6.8 and 6.1.1.4'
H H 0.0000 0.0000 'International Tables Vol C Tables 4.2.6.8 and 6.1.1.4'
B B 0.0013 0.0007 'International Tables Vol C Tables 4.2.6.8 and 6.1.1.4'
N N 0.0061 0.0033 'International Tables Vol C Tables 4.2.6.8 and 6.1.1.4'
F F 0.0171 0.0103 'International Tables Vol C Tables 4.2.6.8 and 6.1.1.4'
S S 0.1246 0.1234 'International Tables Vol C Tables 4.2.6.8 and 6.1.1.4'

loop_
_geom_angle_atom_site_label_1
_geom_angle_atom_site_label_2
_geom_angle_atom_site_label_3
_geom_angle
C4 S1 C3 90.54(15)
C9 S2 C10 90.47(15)
F2 B1 F1 112.7(3)
F2 B1 N1 110.4(3)
F1 B1 N1 109.0(3)
F2 B1 N3 108.8(3)
F1 B1 N3 110.2(3)
N1 B1 N3 105.4(2)
C12 N3 C7 105.6(2)
C12 N3 B1 131.1(2)
C7 N3 B1 123.2(2)
C1 N1 C6 106.2(2)
C1 N1 B1 131.5(2)
C6 N1 B1 122.3(2)
C6 N2 C7 119.7(3)
N2 C6 N1 125.4(3)
N2 C6 C5 123.8(3)
N1 C6 C5 110.9(3)
N2 C7 N3 123.9(3)
N2 C7 C8 124.1(3)
N3 C7 C8 111.9(3)
C4 C5 C6 104.1(3)
C4 C5 C33 130.0(3)
C6 C5 C33 125.7(3)
C5 C4 C1 109.9(3)
C5 C4 S1 137.4(2)
C1 C4 S1 112.5(2)
C3 C2 C1 110.4(3)
C3 C2 C13 120.3(3)
C1 C2 C13 129.3(3)
C10 C11 C12 109.3(3)
C10 C11 C63 122.0(3)
C12 C11 C63 128.7(3)
C48 C43 C44 115.8(3)
C48 C43 C8 122.5(3)
C44 C43 C8 121.6(3)
N1 C1 C4 108.8(3)
N1 C1 C2 138.5(3)
C4 C1 C2 112.6(3)
C9 C8 C7 103.6(3)
C9 C8 C43 130.3(3)
C7 C8 C43 126.1(3)
C38 C33 C34 116.9(3)
C38 C33 C5 120.3(3)
C34 C33 C5 122.7(3)
C2 C3 C23 131.5(3)
C2 C3 S1 113.8(2)
C23 C3 S1 114.6(2)
C14 C13 C18 117.8(3)
C14 C13 C2 121.5(3)
C18 C13 C2 120.1(3)
N3 C12 C9 109.0(3)
N3 C12 C11 137.4(3)
C9 C12 C11 113.7(3)
C8 C9 C12 109.9(3)
C8 C9 S2 138.1(3)
C12 C9 S2 112.0(2)
C11 C10 C53 129.5(3)
C11 C10 S2 114.6(2)
C53 C10 S2 115.9(2)
C68 C63 C64 116.1(3)
C68 C63 C11 122.8(3)
C64 C63 C11 120.6(3)
C28 C23 C24 116.8(3)
C28 C23 C3 119.6(3)
C24 C23 C3 123.5(3)
C35 C34 C33 120.8(4)
C35 C34 H34 119.6
C33 C34 H34 119.6
C57 C56 C55 115.9(3)
C57 C56 C59 121.6(5)
C55 C56 C59 122.4(5)
C58 C53 C54 115.8(3)
C58 C53 C10 124.2(3)
C54 C53 C10 119.9(3)
C47 C46 C45 116.7(3)
C47 C46 C1A 121.3(4)
C45 C46 C1A 121.9(4)
C38 C37 C36 122.0(4)
C38 C37 H37 119.0
C36 C37 H37 119.0
C35 C36 C37 115.5(3)
C35 C36 C39 121.3(4)
C37 C36 C39 123.1(4)
C27 C26 C25 116.1(3)
C27 C26 C29 123.1(4)
C25 C26 C29 120.8(4)
C37 C38 C33 121.6(3)
C37 C38 H38 119.2
C33 C38 H38 119.2
C45 C44 C43 122.2(4)
C45 C44 H44 118.9
C43 C44 H44 118.9
C28 C27 C26 121.9(3)
C28 C27 H27 119.1
C26 C27 H27 119.1
C27 C28 C23 121.9(3)
C27 C28 H28 119.1
C23 C28 H28 119.1
C63 C68 C67 123.3(4)
C63 C68 H68 118.4
C67 C68 H68 118.4
C34 C35 C36 122.9(4)
C34 C35 H35 118.5
C36 C35 H35 118.5
C47 C48 C43 122.0(4)
C47 C48 H48 119.0
C43 C48 H48 119.0
C46 C47 C48 122.2(4)
C46 C47 H47 118.9
C48 C47 H47 118.9
C25 C24 C23 120.7(3)
C25 C24 H24 119.6
C23 C24 H24 119.6
C13 C14 C15 121.1(4)
C13 C14 H14 119.5
C15 C14 H14 119.5
C17 C18 C13 121.7(4)
C17 C18 H18 119.1
C13 C18 H18 119.1
C24 C25 C26 122.5(4)
C24 C25 H25 118.7
C26 C25 H25 118.7
C55 C54 C53 122.0(4)
C55 C54 H54 119.0
C53 C54 H54 119.0
C68 C67 C66 121.4(4)
C68 C67 H67 119.3
C66 C67 H67 119.3
C44 C45 C46 121.0(4)
C44 C45 H45 119.5
C46 C45 H45 119.5
C17 C16 C15 116.6(4)
C17 C16 C19 120.1(5)
C15 C16 C19 123.2(5)
C67 C66 C65 115.9(4)
C67 C66 C69 121.1(4)
C65 C66 C69 122.7(4)
C53 C58 C57 122.3(4)
C53 C58 H58 118.8
C57 C58 H58 118.8
C18 C17 C16 121.1(4)
C18 C17 H17 119.4
C16 C17 H17 119.4
C54 C55 C56 121.7(4)
C54 C55 H55 119.2
C56 C55 H55 119.2
C61 C59 C60 118.4(7)
C61 C59 C56 113.5(6)
C60 C59 C56 112.7(5)
C61 C59 C62 98.4(6)
C60 C59 C62 102.3(6)
C56 C59 C62 109.5(6)
C14 C15 C16 121.6(4)
C14 C15 H15 119.2
C16 C15 H15 119.2
C32 C29 C31 110.7(5)
C32 C29 C26 110.4(4)
C31 C29 C26 109.6(4)
C32 C29 C30 109.5(5)
C31 C29 C30 104.4(5)
C26 C29 C30 112.1(4)
C40 C39 C42 109.2(5)
C40 C39 C36 109.9(4)
C42 C39 C36 112.5(4)
C40 C39 C41 110.8(6)
C42 C39 C41 107.1(5)
C36 C39 C41 107.4(4)
C70 C69 C72 108.4(7)
C70 C69 C66 113.7(5)
C72 C69 C66 106.9(6)
C70 C69 C71 107.1(7)
C72 C69 C71 111.3(7)
C66 C69 C71 109.5(5)
C56 C57 C58 122.2(4)
C56 C57 H57 118.9
C58 C57 H57 118.9
C39 C42 H42A 109.5
C39 C42 H42B 109.5
H42A C42 H42B 109.5
C39 C42 H42C 109.5
H42A C42 H42C 109.5
H42B C42 H42C 109.5
C64 C65 C66 122.5(4)
C64 C65 H65 118.8
C66 C65 H65 118.8
C65 C64 C63 120.5(4)
C65 C64 H64 119.8
C63 C64 H64 119.8
C29 C31 H31A 109.5
C29 C31 H31B 109.5
H31A C31 H31B 109.5
C29 C31 H31C 109.5
H31A C31 H31C 109.5
H31B C31 H31C 109.5
C59 C60 H60A 109.5
C59 C60 H60B 109.5
H60A C60 H60B 109.5
C59 C60 H60C 109.5
H60A C60 H60C 109.5
H60B C60 H60C 109.5
C21 C19 C20 111.0(7)
C21 C19 C22 109.2(7)
C20 C19 C22 105.0(6)
C21 C19 C16 112.4(5)
C20 C19 C16 110.8(6)
C22 C19 C16 108.1(5)
C29 C30 H30A 109.5
C29 C30 H30B 109.5
H30A C30 H30B 109.5
C29 C30 H30C 109.5
H30A C30 H30C 109.5
H30B C30 H30C 109.5
C39 C40 H40A 109.5
C39 C40 H40B 109.5
H40A C40 H40B 109.5
C39 C40 H40C 109.5
H40A C40 H40C 109.5
H40B C40 H40C 109.5
C59 C62 H62A 109.5
C59 C62 H62B 109.5
H62A C62 H62B 109.5
C59 C62 H62C 109.5
H62A C62 H62C 109.5
H62B C62 H62C 109.5
C69 C70 H70A 109.5
C69 C70 H70B 109.5
H70A C70 H70B 109.5
C69 C70 H70C 109.5
H70A C70 H70C 109.5
H70B C70 H70C 109.5
C59 C61 H61A 109.5
C59 C61 H61B 109.5
H61A C61 H61B 109.5
C59 C61 H61C 109.5
H61A C61 H61C 109.5
H61B C61 H61C 109.5
C19 C20 H20A 109.5
C19 C20 H20B 109.5
H20A C20 H20B 109.5
C19 C20 H20C 109.5
H20A C20 H20C 109.5
H20B C20 H20C 109.5
C19 C21 H21A 109.5
C19 C21 H21B 109.5
H21A C21 H21B 109.5
C19 C21 H21C 109.5
H21A C21 H21C 109.5
H21B C21 H21C 109.5
C29 C32 H32A 109.5
C29 C32 H32B 109.5
H32A C32 H32B 109.5
C29 C32 H32C 109.5
H32A C32 H32C 109.5
H32B C32 H32C 109.5
C69 C72 H72A 109.5
C69 C72 H72B 109.5
H72A C72 H72B 109.5
C69 C72 H72C 109.5
H72A C72 H72C 109.5
H72B C72 H72C 109.5
C69 C71 H71A 109.5
C69 C71 H71B 109.5
H71A C71 H71B 109.5
C69 C71 H71C 109.5
H71A C71 H71C 109.5
H71B C71 H71C 109.5
C39 C41 H41A 109.5
C39 C41 H41B 109.5
H41A C41 H41B 109.5
C39 C41 H41C 109.5
H41A C41 H41C 109.5
H41B C41 H41C 109.5
C19 C22 H22A 109.5
C19 C22 H22B 109.5
H22A C22 H22B 109.5
C19 C22 H22C 109.5
H22A C22 H22C 109.5
H22B C22 H22C 109.5
C1E C1A C1D 56.9(11)
C1E C1A C1B 135.1(9)
C1D C1A C1B 117.9(13)
C1E C1A C1G 108.9(15)
C1D C1A C1G 144.8(14)
C1B C1A C1G 46.1(16)
C1E C1A C46 111.4(7)
C1D C1A C46 110.7(8)
C1B C1A C46 111.1(7)
C1G C1A C46 104.4(12)
C1E C1A C1F 109.4(12)
C1D C1A C1F 54.9(11)
C1B C1A C1F 70.2(12)
C1G C1A C1F 115.5(18)
C46 C1A C1F 107.2(7)
C1E C1A C1C 51.2(10)
C1D C1A C1C 106.0(13)
C1B C1A C1C 101.2(11)
C1G C1A C1C 59.8(14)
C46 C1A C1C 108.9(6)
C1F C1A C1C 143.5(8)
C1A C1B H1BA 109.5
C1A C1B H1BB 109.5
C1A C1B H1BC 109.5
C1A C1C H1CA 109.5
C1A C1C H1CB 109.5
C1A C1C H1CC 109.5
C1A C1D H1DA 109.5
C1A C1D H1DB 109.5
C1A C1D H1DC 109.5
C1A C1E H1EA 109.5
C1A C1E H1EB 109.5
H1EA C1E H1EB 109.5
C1A C1E H1EC 109.5
H1EA C1E H1EC 109.5
H1EB C1E H1EC 109.5
C1A C1F H1FA 109.5
C1A C1F H1FB 109.5
H1FA C1F H1FB 109.5
C1A C1F H1FC 109.5
H1FA C1F H1FC 109.5
H1FB C1F H1FC 109.5
C1A C1G H1GA 109.5
C1A C1G H1GB 109.5
H1GA C1G H1GB 109.5
C1A C1G H1GC 109.5
H1GA C1G H1GC 109.5
H1GB C1G H1GC 109.5

loop_
_geom_bond_atom_site_label_1
_geom_bond_atom_site_label_2
_geom_bond_distance
S1 C4 1.708(3)
S1 C3 1.746(3)
S2 C9 1.716(3)
S2 C10 1.742(3)
B1 F2 1.363(4)
B1 F1 1.361(4)
B1 N1 1.570(4)
B1 N3 1.576(5)
N3 C12 1.372(4)
N3 C7 1.387(4)
N1 C1 1.376(4)
N1 C6 1.391(4)
N2 C6 1.313(4)
N2 C7 1.328(4)
C6 C5 1.438(4)
C7 C8 1.427(4)
C5 C4 1.378(5)
C5 C33 1.464(4)
C4 C1 1.417(4)
C2 C3 1.389(4)
C2 C1 1.424(4)
C2 C13 1.495(4)
C11 C10 1.395(4)
C11 C12 1.425(4)
C11 C63 1.469(4)
C43 C48 1.384(5)
C43 C44 1.392(5)
C43 C8 1.457(4)
C8 C9 1.380(4)
C33 C38 1.388(5)
C33 C34 1.382(5)
C3 C23 1.467(4)
C13 C14 1.365(5)
C13 C18 1.379(5)
C12 C9 1.416(4)
C10 C53 1.480(4)
C63 C68 1.348(5)
C63 C64 1.389(5)
C23 C28 1.387(4)
C23 C24 1.394(5)
C34 C35 1.379(5)
C34 H34 0.9300
C56 C57 1.357(6)
C56 C55 1.387(6)
C56 C59 1.508(6)
C53 C58 1.362(5)
C53 C54 1.378(5)
C46 C47 1.371(5)
C46 C45 1.392(5)
C46 C1A 1.539(5)
C37 C38 1.378(5)
C37 C36 1.389(6)
C37 H37 0.9300
C36 C35 1.388(6)
C36 C39 1.522(5)
C26 C27 1.380(5)
C26 C25 1.395(5)
C26 C29 1.523(5)
C38 H38 0.9300
C44 C45 1.377(5)
C44 H44 0.9300
C27 C28 1.372(5)
C27 H27 0.9300
C28 H28 0.9300
C68 C67 1.356(5)
C68 H68 0.9300
C35 H35 0.9300
C48 C47 1.374(5)
C48 H48 0.9300
C47 H47 0.9300
C24 C25 1.370(5)
C24 H24 0.9300
C14 C15 1.375(5)
C14 H14 0.9300
C18 C17 1.363(5)
C18 H18 0.9300
C25 H25 0.9300
C54 C55 1.379(5)
C54 H54 0.9300
C67 C66 1.371(6)
C67 H67 0.9300
C45 H45 0.9300
C16 C17 1.391(6)
C16 C15 1.386(6)
C16 C19 1.536(6)
C66 C65 1.372(7)
C66 C69 1.531(6)
C58 C57 1.386(5)
C58 H58 0.9300
C17 H17 0.9300
C55 H55 0.9300
C59 C61 1.434(9)
C59 C60 1.457(8)
C59 C62 1.594(11)
C15 H15 0.9300
C29 C32 1.498(7)
C29 C31 1.516(8)
C29 C30 1.534(7)
C39 C40 1.502(8)
C39 C42 1.515(8)
C39 C41 1.535(8)
C69 C70 1.478(10)
C69 C72 1.529(11)
C69 C71 1.531(9)
C57 H57 0.9300
C42 H42A 0.9600
C42 H42B 0.9600
C42 H42C 0.9600
C65 C64 1.369(6)
C65 H65 0.9300
C64 H64 0.9300
C31 H31A 0.9600
C31 H31B 0.9600
C31 H31C 0.9600
C60 H60A 0.9600
C60 H60B 0.9600
C60 H60C 0.9600
C19 C21 1.499(9)
C19 C20 1.519(10)
C19 C22 1.535(10)
C30 H30A 0.9600
C30 H30B 0.9600
C30 H30C 0.9600
C40 H40A 0.9600
C40 H40B 0.9600
C40 H40C 0.9600
C62 H62A 0.9600
C62 H62B 0.9600
C62 H62C 0.9600
C70 H70A 0.9600
C70 H70B 0.9600
C70 H70C 0.9600
C61 H61A 0.9600
C61 H61B 0.9600
C61 H61C 0.9600
C20 H20A 0.9600
C20 H20B 0.9600
C20 H20C 0.9600
C21 H21A 0.9600
C21 H21B 0.9600
C21 H21C 0.9600
C32 H32A 0.9600
C32 H32B 0.9600
C32 H32C 0.9600
C72 H72A 0.9600
C72 H72B 0.9600
C72 H72C 0.9600
C71 H71A 0.9600
C71 H71B 0.9600
C71 H71C 0.9600
C41 H41A 0.9600
C41 H41B 0.9600
C41 H41C 0.9600
C22 H22A 0.9600
C22 H22B 0.9600
C22 H22C 0.9600
C1A C1E 1.439(15)
C1A C1D 1.459(15)
C1A C1B 1.513(17)
C1A C1G 1.53(3)
C1A C1F 1.560(17)
C1A C1C 1.597(15)
C1B H1BA 0.9600
C1B H1BB 0.9600
C1B H1BC 0.9600
C1C H1CA 0.9600
C1C H1CB 0.9600
C1C H1CC 0.9600
C1D H1DA 0.9600
C1D H1DB 0.9600
C1D H1DC 0.9600
C1E H1EA 0.9600
C1E H1EB 0.9600
C1E H1EC 0.9600
C1F H1FA 0.9600
C1F H1FB 0.9600
C1F H1FC 0.9600
C1G H1GA 0.9600
C1G H1GB 0.9600
C1G H1GC 0.9600

loop_
_platon_squeeze_void_nr
_platon_squeeze_void_average_x
_platon_squeeze_void_average_y
_platon_squeeze_void_average_z
_platon_squeeze_void_volume
_platon_squeeze_void_count_electrons
_platon_squeeze_void_content
1 0.309 0.139 0.235 266 47 ' '
2 -0.309 0.861 0.765 266 47 ' '
3 0.025 0.262 0.646 8 0 ' '
4 0.167 0.369 0.635 7 0 ' '
5 0.833 0.631 0.365 7 0 ' '
6 0.975 0.738 0.354 8 0 ' '
